data_4509999
loop_
_publ_author_name
'Parker, T. Gannon'
'Cross, Justin N.'
'Polinski, Matthew J.'
'Lin, Jian'
'Albrecht-Schmitt, Thomas E.'

_publ_section_title
;
 Ionothermal and Hydrothermal Flux Syntheses of Five New Uranyl
 Phosphonates
;
_journal_issue 1
_journal_name_full 'Crystal Growth &amp; Design'
_journal_page_first 228
_journal_paper_doi 10.1021/cg401435w
_journal_volume 14
_journal_year 2014
_chemical_formula_moiety 'C12 H11 O8 P2 U, C8 H15 N2'
_chemical_formula_sum 'C20 H26 N2 O8 P2 U'
_chemical_formula_weight 722.40
_chemical_name_systematic
; 
 ? 
;
_space_group_IT_number 14
_symmetry_cell_setting monoclinic
_symmetry_space_group_name_Hall '-P 2ybc'
_symmetry_space_group_name_H-M 'P 1 21/c 1'
_atom_sites_solution_hydrogens geom
_atom_sites_solution_primary direct
_atom_sites_solution_secondary difmap
_audit_creation_method SHELXL-97
_cell_angle_alpha 90.00
_cell_angle_beta 99.794(2)
_cell_angle_gamma 90.00
_cell_formula_units_Z 4
_cell_length_a 10.225(2)
_cell_length_b 10.197(2)
_cell_length_c 23.917(5)
_cell_measurement_temperature 296(2)
_cell_volume 2457.3(9)
_computing_structure_refinement 'SHELXL-97 (Sheldrick, 2008)'
_computing_structure_solution 'SHELXS-97 (Sheldrick, 2008)'
_diffrn_ambient_temperature 296(2)
_diffrn_measured_fraction_theta_full 0.996
_diffrn_measured_fraction_theta_max 0.996
_diffrn_radiation_monochromator graphite
_diffrn_radiation_source 'fine-focus sealed tube'
_diffrn_radiation_type MoK\a
_diffrn_radiation_wavelength 0.71073
_diffrn_reflns_av_R_equivalents 0.0389
_diffrn_reflns_av_sigmaI/netI 0.0297
_diffrn_reflns_limit_h_max 13
_diffrn_reflns_limit_h_min -13
_diffrn_reflns_limit_k_max 13
_diffrn_reflns_limit_k_min -13
_diffrn_reflns_limit_l_max 30
_diffrn_reflns_limit_l_min -31
_diffrn_reflns_number 27520
_diffrn_reflns_theta_full 27.46
_diffrn_reflns_theta_max 27.46
_diffrn_reflns_theta_min 1.73
_exptl_absorpt_coefficient_mu 6.782
_exptl_absorpt_correction_T_max 0.491
_exptl_absorpt_correction_T_min 0.347
_exptl_absorpt_correction_type multi-scan
_exptl_absorpt_process_details sheltxprep
_exptl_crystal_colour Yellow-Green
_exptl_crystal_density_diffrn 1.953
_exptl_crystal_density_method 'not measured'
_exptl_crystal_description Columnar
_exptl_crystal_F_000 1384
_exptl_crystal_size_max 0.349
_exptl_crystal_size_mid 0.135
_exptl_crystal_size_min 0.105
_refine_diff_density_max 1.200
_refine_diff_density_min -1.059
_refine_diff_density_rms 0.106
_refine_ls_extinction_method none
_refine_ls_goodness_of_fit_ref 1.035
_refine_ls_hydrogen_treatment constr
_refine_ls_matrix_type full
_refine_ls_number_parameters 301
_refine_ls_number_reflns 5605
_refine_ls_number_restraints 0
_refine_ls_restrained_S_all 1.035
_refine_ls_R_factor_all 0.0339
_refine_ls_R_factor_gt 0.0265
_refine_ls_shift/su_max 0.002
_refine_ls_shift/su_mean 0.000
_refine_ls_structure_factor_coef Fsqd
_refine_ls_weighting_details 'calc w=1/[\s^2^(Fo^2^)+(0.0284P)^2^+2.7498P] where P=(Fo^2^+2Fc^2^)/3'
_refine_ls_weighting_scheme calc
_refine_ls_wR_factor_gt 0.0571
_refine_ls_wR_factor_ref 0.0598
_reflns_number_gt 4946
_reflns_number_total 5605
_reflns_threshold_expression >2sigma(I)
_cod_data_source_file cg401435w_si_002.cif
_cod_data_source_block g1
_cod_original_cell_volume 2457.4(8)
_cod_original_sg_symbol_H-M 'P 21/c'
_cod_database_code 4509999

loop_
_symmetry_equiv_pos_as_xyz
'x, y, z'
'-x, y+1/2, -z+1/2'
'-x, -y, -z'
'x, -y-1/2, z-1/2'

loop_
_atom_site_label
_atom_site_type_symbol
_atom_site_fract_x
_atom_site_fract_y
_atom_site_fract_z
_atom_site_U_iso_or_equiv
_atom_site_adp_type
_atom_site_occupancy
_atom_site_symmetry_multiplicity
_atom_site_calc_flag
_atom_site_refinement_flags
U1 U 0.254370(12) 0.422277(12) 0.492163(6) 0.02214(5) Uani 1 1 d .
P1 P 0.50464(9) 0.41335(9) 0.40271(4) 0.02369(19) Uani 1 1 d .
C1 C 0.4312(4) 0.4821(4) 0.33523(16) 0.0290(8) Uani 1 1 d .
C6 C 0.5120(5) 0.5124(5) 0.29625(18) 0.0462(11) Uani 1 1 d .
H6 H 0.6004 0.4861 0.3033 0.055 Uiso 1 1 calc R
C2 C 0.2983(4) 0.5184(5) 0.3227(2) 0.0484(12) Uani 1 1 d .
H2 H 0.2415 0.4980 0.3480 0.058 Uiso 1 1 calc R
C5 C 0.4644(6) 0.5810(5) 0.2469(2) 0.0581(14) Uani 1 1 d .
H5 H 0.5209 0.6023 0.2216 0.070 Uiso 1 1 calc R
C3 C 0.2497(6) 0.5847(6) 0.2729(2) 0.0692(17) Uani 1 1 d .
H3 H 0.1604 0.6073 0.2645 0.083 Uiso 1 1 calc R
C4 C 0.3339(6) 0.6172(6) 0.2357(2) 0.0621(15) Uani 1 1 d .
H4 H 0.3017 0.6638 0.2028 0.075 Uiso 1 1 calc R
P2 P -0.07227(9) 0.42224(10) 0.40660(4) 0.0283(2) Uani 1 1 d .
O1 O 0.2559(3) 0.2565(3) 0.51592(11) 0.0324(6) Uani 1 1 d .
O3 O 0.3930(2) 0.3608(2) 0.43162(11) 0.0282(6) Uani 1 1 d .
O2 O 0.2571(3) 0.5871(2) 0.46785(13) 0.0354(6) Uani 1 1 d .
O7 O 0.5996(2) 0.3066(2) 0.39241(12) 0.0317(6) Uani 1 1 d .
O4 O 0.5738(3) 0.5302(2) 0.43632(11) 0.0292(6) Uani 1 1 d .
O8 O -0.1572(3) 0.2968(3) 0.40290(13) 0.0377(7) Uani 1 1 d .
H8 H -0.2361 0.3167 0.3966 0.057 Uiso 1 1 calc R
O5 O 0.1174(3) 0.4757(3) 0.55482(11) 0.0348(6) Uani 1 1 d .
O6 O 0.0714(2) 0.3822(3) 0.42370(12) 0.0349(6) Uani 1 1 d .
N2 N 0.6459(4) 0.4194(3) 0.04893(16) 0.0392(8) Uani 1 1 d .
N1 N 0.5056(4) 0.3869(3) 0.10573(16) 0.0389(8) Uani 1 1 d .
C7 C -0.0973(4) 0.4919(4) 0.33680(17) 0.0337(9) Uani 1 1 d .
C8 C -0.1016(6) 0.4142(5) 0.2889(2) 0.0552(13) Uani 1 1 d .
H8A H -0.0846 0.3248 0.2929 0.066 Uiso 1 1 calc R
C12 C -0.1216(5) 0.6256(5) 0.3288(2) 0.0523(12) Uani 1 1 d .
H12 H -0.1189 0.6799 0.3603 0.063 Uiso 1 1 calc R
C9 C -0.1311(7) 0.4691(7) 0.2350(2) 0.0744(18) Uani 1 1 d .
H9 H -0.1345 0.4159 0.2032 0.089 Uiso 1 1 calc R
C10 C -0.1552(6) 0.6009(7) 0.2283(3) 0.0738(18) Uani 1 1 d .
H10 H -0.1750 0.6369 0.1921 0.089 Uiso 1 1 calc R
C11 C -0.1499(6) 0.6790(6) 0.2747(2) 0.0679(16) Uani 1 1 d .
H11 H -0.1654 0.7685 0.2702 0.082 Uiso 1 1 calc R
C13 C 0.5848(4) 0.3293(4) 0.07518(19) 0.0403(10) Uani 1 1 d .
H13 H 0.5963 0.2392 0.0724 0.048 Uiso 1 1 calc R
C17 C 0.7464(5) 0.3930(5) 0.0133(2) 0.0494(12) Uani 1 1 d .
H17A H 0.7478 0.4650 -0.0131 0.059 Uiso 1 1 calc R
H17B H 0.7224 0.3140 -0.0087 0.059 Uiso 1 1 calc R
C15 C 0.6021(5) 0.5406(4) 0.0637(2) 0.0451(11) Uani 1 1 d .
H15 H 0.6284 0.6216 0.0516 0.054 Uiso 1 1 calc R
C14 C 0.5155(5) 0.5203(4) 0.09860(19) 0.0430(11) Uani 1 1 d .
H14 H 0.4701 0.5846 0.1151 0.052 Uiso 1 1 calc R
C18 C 0.8834(5) 0.3762(5) 0.0479(2) 0.0525(12) Uani 1 1 d .
H18A H 0.8797 0.3085 0.0761 0.063 Uiso 1 1 calc R
H18B H 0.9430 0.3461 0.0231 0.063 Uiso 1 1 calc R
C16 C 0.4243(5) 0.3201(5) 0.1416(2) 0.0559(13) Uani 1 1 d .
H16A H 0.4105 0.2308 0.1294 0.084 Uiso 1 1 calc R
H16B H 0.3401 0.3637 0.1386 0.084 Uiso 1 1 calc R
H16C H 0.4687 0.3221 0.1803 0.084 Uiso 1 1 calc R
C19 C 0.9400(5) 0.4982(5) 0.0775(2) 0.0578(13) Uani 1 1 d .
H19A H 0.8819 0.5275 0.1031 0.069 Uiso 1 1 calc R
H19B H 0.9426 0.5666 0.0496 0.069 Uiso 1 1 calc R
C20 C 1.0785(6) 0.4785(6) 0.1109(3) 0.0719(17) Uani 1 1 d .
H20A H 1.0753 0.4168 0.1410 0.108 Uiso 1 1 calc R
H20B H 1.1123 0.5608 0.1268 0.108 Uiso 1 1 calc R
H20C H 1.1356 0.4456 0.0862 0.108 Uiso 1 1 calc R

loop_
_atom_site_aniso_label
_atom_site_aniso_U_11
_atom_site_aniso_U_22
_atom_site_aniso_U_33
_atom_site_aniso_U_23
_atom_site_aniso_U_13
_atom_site_aniso_U_12
U1 0.02224(8) 0.01752(7) 0.02727(8) -0.00248(5) 0.00591(5) -0.00063(5)
P1 0.0216(4) 0.0211(5) 0.0283(5) -0.0037(4) 0.0041(4) -0.0014(4)
C1 0.034(2) 0.0263(19) 0.0254(19) -0.0049(15) 0.0030(16) -0.0013(16)
C6 0.045(3) 0.060(3) 0.034(2) -0.005(2) 0.006(2) -0.003(2)
C2 0.035(2) 0.067(3) 0.042(3) 0.012(2) 0.003(2) 0.004(2)
C5 0.069(4) 0.077(4) 0.030(2) 0.004(2) 0.011(2) -0.015(3)
C3 0.054(3) 0.092(5) 0.056(3) 0.019(3) -0.006(3) 0.020(3)
C4 0.079(4) 0.067(4) 0.036(3) 0.013(2) -0.004(3) -0.001(3)
P2 0.0215(5) 0.0313(5) 0.0327(5) -0.0072(4) 0.0066(4) -0.0007(4)
O1 0.0413(16) 0.0176(13) 0.0395(15) 0.0029(11) 0.0102(12) -0.0030(11)
O3 0.0248(13) 0.0245(13) 0.0367(15) -0.0024(11) 0.0096(11) -0.0006(11)
O2 0.0452(17) 0.0192(13) 0.0418(16) 0.0028(12) 0.0078(13) 0.0055(12)
O7 0.0226(13) 0.0234(14) 0.0501(17) -0.0055(12) 0.0091(12) 0.0005(10)
O4 0.0302(14) 0.0191(12) 0.0366(15) -0.0044(11) 0.0006(12) -0.0018(11)
O8 0.0243(14) 0.0291(15) 0.0600(19) -0.0039(13) 0.0080(14) 0.0002(11)
O5 0.0330(15) 0.0375(16) 0.0363(16) -0.0118(12) 0.0131(12) -0.0019(12)
O6 0.0195(13) 0.0437(16) 0.0410(16) -0.0105(13) 0.0039(11) -0.0002(12)
N2 0.050(2) 0.0254(18) 0.041(2) 0.0004(15) 0.0057(17) -0.0015(16)
N1 0.044(2) 0.0239(17) 0.048(2) -0.0001(15) 0.0072(17) 0.0015(15)
C7 0.028(2) 0.038(2) 0.036(2) -0.0077(18) 0.0067(17) -0.0061(17)
C8 0.073(4) 0.054(3) 0.041(3) -0.010(2) 0.014(2) 0.000(3)
C12 0.068(3) 0.043(3) 0.046(3) -0.003(2) 0.013(2) 0.003(3)
C9 0.110(5) 0.078(4) 0.037(3) -0.012(3) 0.019(3) -0.013(4)
C10 0.085(5) 0.091(5) 0.044(3) 0.019(3) 0.008(3) 0.001(4)
C11 0.086(4) 0.058(4) 0.060(4) 0.015(3) 0.016(3) 0.009(3)
C13 0.048(3) 0.021(2) 0.052(3) -0.0019(18) 0.009(2) 0.0046(18)
C17 0.063(3) 0.046(3) 0.041(3) -0.003(2) 0.014(2) -0.002(2)
C15 0.065(3) 0.022(2) 0.048(3) 0.0035(18) 0.005(2) -0.001(2)
C14 0.056(3) 0.023(2) 0.047(3) -0.0028(18) 0.002(2) 0.011(2)
C18 0.052(3) 0.043(3) 0.066(3) -0.004(2) 0.019(3) -0.005(2)
C16 0.064(3) 0.047(3) 0.061(3) 0.002(2) 0.023(3) 0.001(2)
C19 0.061(3) 0.046(3) 0.066(3) 0.004(3) 0.009(3) -0.006(3)
C20 0.069(4) 0.055(4) 0.088(5) 0.014(3) 0.001(3) -0.011(3)

loop_
_atom_type_symbol
_atom_type_description
_atom_type_scat_dispersion_real
_atom_type_scat_dispersion_imag
_atom_type_scat_source
C C 0.0033 0.0016 'International Tables Vol C Tables 4.2.6.8 and 6.1.1.4'
H H 0.0000 0.0000 'International Tables Vol C Tables 4.2.6.8 and 6.1.1.4'
N N 0.0061 0.0033 'International Tables Vol C Tables 4.2.6.8 and 6.1.1.4'
O O 0.0106 0.0060 'International Tables Vol C Tables 4.2.6.8 and 6.1.1.4'
P P 0.1023 0.0942 'International Tables Vol C Tables 4.2.6.8 and 6.1.1.4'
U U -9.6767 9.6646 'International Tables Vol C Tables 4.2.6.8 and 6.1.1.4'

loop_
_geom_angle_atom_site_label_1
_geom_angle_atom_site_label_2
_geom_angle_atom_site_label_3
_geom_angle
_geom_angle_site_symmetry_1
_geom_angle_site_symmetry_3
O2 U1 O1 178.43(12) . .
O2 U1 O3 90.35(12) . .
O1 U1 O3 88.21(11) . .
O2 U1 O5 91.98(12) . .
O1 U1 O5 89.45(11) . .
O3 U1 O5 177.58(9) . .
O2 U1 O4 89.50(12) . 3_666
O1 U1 O4 89.92(11) . 3_666
O3 U1 O4 92.97(9) . 3_666
O5 U1 O4 86.41(10) . 3_666
O2 U1 O6 89.51(12) . .
O1 U1 O6 91.17(11) . .
O3 U1 O6 90.99(9) . .
O5 U1 O6 89.66(10) . .
O4 U1 O6 175.92(9) 3_666 .
O7 P1 O3 111.84(15) . .
O7 P1 O4 113.12(15) . .
O3 P1 O4 110.32(15) . .
O7 P1 C1 108.48(17) . .
O3 P1 C1 108.18(17) . .
O4 P1 C1 104.52(16) . .
C6 C1 C2 118.0(4) . .
C6 C1 P1 119.0(3) . .
C2 C1 P1 122.6(3) . .
C1 C6 C5 121.6(5) . .
C3 C2 C1 120.6(5) . .
C4 C5 C6 119.5(5) . .
C4 C3 C2 120.0(5) . .
C5 C4 C3 120.3(5) . .
O6 P2 O5 113.79(16) . 3_566
O6 P2 O8 107.68(16) . .
O5 P2 O8 112.23(16) 3_566 .
O6 P2 C7 109.71(18) . .
O5 P2 C7 106.60(18) 3_566 .
O8 P2 C7 106.59(18) . .
P1 O3 U1 141.58(15) . .
P1 O4 U1 141.34(15) . 3_666
P2 O5 U1 148.03(17) 3_566 .
P2 O6 U1 141.11(17) . .
C13 N2 C15 107.4(4) . .
C13 N2 C17 125.5(4) . .
C15 N2 C17 127.1(4) . .
C13 N1 C14 107.8(4) . .
C13 N1 C16 125.7(4) . .
C14 N1 C16 126.5(4) . .
C8 C7 C12 117.8(4) . .
C8 C7 P2 121.5(4) . .
C12 C7 P2 120.6(3) . .
C7 C8 C9 120.5(5) . .
C11 C12 C7 121.0(5) . .
C10 C9 C8 120.6(5) . .
C11 C10 C9 119.8(5) . .
C10 C11 C12 120.3(6) . .
N1 C13 N2 109.7(4) . .
N2 C17 C18 112.2(4) . .
C14 C15 N2 107.5(4) . .
C15 C14 N1 107.6(4) . .
C19 C18 C17 114.4(4) . .
C18 C19 C20 113.0(5) . .

loop_
_geom_bond_atom_site_label_1
_geom_bond_atom_site_label_2
_geom_bond_distance
_geom_bond_site_symmetry_2
U1 O2 1.781(3) .
U1 O1 1.783(3) .
U1 O3 2.280(2) .
U1 O5 2.284(3) .
U1 O4 2.286(3) 3_666
U1 O6 2.304(3) .
P1 O7 1.507(3) .
P1 O3 1.529(3) .
P1 O4 1.540(3) .
P1 C1 1.803(4) .
C1 C6 1.382(6) .
C1 C2 1.390(6) .
C6 C5 1.388(7) .
C2 C3 1.387(7) .
C5 C4 1.366(8) .
C3 C4 1.380(8) .
P2 O6 1.512(3) .
P2 O5 1.514(3) 3_566
P2 O8 1.540(3) .
P2 C7 1.792(4) .
O4 U1 2.286(3) 3_666
O5 P2 1.514(3) 3_566
N2 C13 1.327(5) .
N2 C15 1.381(5) .
N2 C17 1.468(6) .
N1 C13 1.318(5) .
N1 C14 1.377(5) .
N1 C16 1.460(6) .
C7 C8 1.386(6) .
C7 C12 1.393(6) .
C8 C9 1.392(8) .
C12 C11 1.389(7) .
C9 C10 1.371(8) .
C10 C11 1.360(8) .
C17 C18 1.511(6) .
C15 C14 1.331(7) .
C18 C19 1.498(7) .
C19 C20 1.516(7) .
